data_4510039
loop_
_publ_author_name
'Yang, Jin-Ming'
'Hu, Yu'
'Li, Qiang'
'Yu, Fan'
'Cao, Jian'
'Fang, Dong'
'Huang, Zhi-Bin'
'Shi, Da-Qing'

_publ_section_title
;
 Efficient and regioselective synthesis of novel functionalized
 dispiropyrrolidines and their cytotoxic activities.
;
_journal_issue 3
_journal_name_full 'ACS combinatorial science'
_journal_page_first 139
_journal_page_last 145
_journal_paper_doi 10.1021/co400096c
_journal_volume 16
_journal_year 2014
_chemical_formula_moiety 'C30 H21 N3 O5'
_chemical_formula_sum 'C30 H21 N3 O5'
_chemical_formula_weight 503.50
_chemical_name_systematic
; 
 ? 
;
_space_group_IT_number 2
_symmetry_cell_setting triclinic
_symmetry_Int_Tables_number 2
_symmetry_space_group_name_Hall '-P 1'
_symmetry_space_group_name_H-M 'P -1'
_atom_sites_solution_hydrogens geom
_atom_sites_solution_primary direct
_atom_sites_solution_secondary difmap
_audit_creation_method SHELXL-97
_cell_angle_alpha 101.953(3)
_cell_angle_beta 94.064(3)
_cell_angle_gamma 111.538(4)
_cell_formula_units_Z 2
_cell_length_a 7.8331(13)
_cell_length_b 10.443(2)
_cell_length_c 16.690(3)
_cell_measurement_reflns_used 5333
_cell_measurement_temperature 223(2)
_cell_measurement_theta_max 27.5
_cell_measurement_theta_min 3.0
_cell_volume 1226.1(4)
_computing_cell_refinement CrystalClear
_computing_data_collection CrystalClear
_computing_data_reduction CrystalStructure
_computing_publication_material 'CrystalStructure 3.7.0'
_computing_structure_refinement 'SHELXL-97 (Sheldrick, 1997)'
_computing_structure_solution 'SHELXS-97 (Sheldrick, 1990)'
_diffrn_ambient_temperature 223(2)
_diffrn_detector_area_resol_mean 14.63
_diffrn_measured_fraction_theta_full 0.976
_diffrn_measured_fraction_theta_max 0.976
_diffrn_measurement_device_type 'Rigaku Saturn'
_diffrn_measurement_method \w
_diffrn_radiation_monochromator graphite
_diffrn_radiation_source 'fine-focus sealed tube'
_diffrn_radiation_type MoK\a
_diffrn_radiation_wavelength 0.71075
_diffrn_reflns_av_R_equivalents 0.0256
_diffrn_reflns_av_sigmaI/netI 0.0471
_diffrn_reflns_limit_h_max 8
_diffrn_reflns_limit_h_min -10
_diffrn_reflns_limit_k_max 12
_diffrn_reflns_limit_k_min -13
_diffrn_reflns_limit_l_max 21
_diffrn_reflns_limit_l_min -21
_diffrn_reflns_number 10625
_diffrn_reflns_theta_full 27.50
_diffrn_reflns_theta_max 27.50
_diffrn_reflns_theta_min 3.28
_exptl_absorpt_coefficient_mu 0.095
_exptl_absorpt_correction_T_max 0.981
_exptl_absorpt_correction_T_min 0.723
_exptl_absorpt_correction_type multi-scan
_exptl_absorpt_process_details 'Jacobson, R. (1998) Private communication'
_exptl_crystal_colour yellow
_exptl_crystal_density_diffrn 1.364
_exptl_crystal_density_method 'not measured'
_exptl_crystal_description block
_exptl_crystal_F_000 524
_exptl_crystal_size_max 0.70
_exptl_crystal_size_mid 0.70
_exptl_crystal_size_min 0.20
_refine_diff_density_max 0.211
_refine_diff_density_min -0.258
_refine_diff_density_rms 0.065
_refine_ls_extinction_method none
_refine_ls_goodness_of_fit_ref 0.905
_refine_ls_hydrogen_treatment constr
_refine_ls_matrix_type full
_refine_ls_number_parameters 345
_refine_ls_number_reflns 5505
_refine_ls_number_restraints 0
_refine_ls_restrained_S_all 0.905
_refine_ls_R_factor_all 0.0696
_refine_ls_R_factor_gt 0.0452
_refine_ls_shift/su_max 0.001
_refine_ls_shift/su_mean 0.000
_refine_ls_structure_factor_coef Fsqd
_refine_ls_weighting_details 'calc w=1/[\s^2^(Fo^2^)+(0.0739P)^2^+0.0000P] where P=(Fo^2^+2Fc^2^)/3'
_refine_ls_weighting_scheme calc
_refine_ls_wR_factor_gt 0.1098
_refine_ls_wR_factor_ref 0.1228
_reflns_number_gt 3776
_reflns_number_total 5505
_reflns_threshold_expression >2sigma(I)
_cod_data_source_file co400096c_si_002.cif
_cod_data_source_block shelxl
_cod_database_code 4510039

loop_
_symmetry_equiv_pos_as_xyz
'x, y, z'
'-x, -y, -z'

loop_
_atom_site_label
_atom_site_type_symbol
_atom_site_fract_x
_atom_site_fract_y
_atom_site_fract_z
_atom_site_U_iso_or_equiv
_atom_site_adp_type
_atom_site_occupancy
_atom_site_symmetry_multiplicity
_atom_site_calc_flag
_atom_site_refinement_flags
O1 O -0.11830(14) 0.20108(11) 0.16044(6) 0.0355(3) Uani 1 1 d .
O2 O -0.30988(15) 0.24224(11) 0.24714(7) 0.0411(3) Uani 1 1 d .
O3 O 0.2639(2) 0.67604(14) 0.38083(11) 0.0815(5) Uani 1 1 d .
O4 O 0.0865(2) 0.48809(15) 0.28683(10) 0.0673(4) Uani 1 1 d .
O5 O 0.04484(16) -0.06267(12) 0.36091(7) 0.0433(3) Uani 1 1 d .
N1 N 0.05097(17) 0.11769(12) 0.23537(7) 0.0304(3) Uani 1 1 d .
N2 N -0.22504(17) 0.08049(12) 0.40046(7) 0.0331(3) Uani 1 1 d .
N3 N 0.2165(2) 0.55124(15) 0.34482(11) 0.0507(4) Uani 1 1 d .
C1 C -0.1887(2) 0.20170(15) 0.23428(9) 0.0323(3) Uani 1 1 d .
C2 C -0.0784(2) 0.14764(14) 0.28797(9) 0.0301(3) Uani 1 1 d .
C3 C 0.0246(2) 0.15386(14) 0.16904(9) 0.0303(3) Uani 1 1 d .
C4 C 0.1340(2) 0.15701(14) 0.10150(9) 0.0320(3) Uani 1 1 d .
C5 C 0.0808(2) 0.18422(16) 0.02778(9) 0.0394(4) Uani 1 1 d .
H5 H -0.0285 0.2009 0.0198 0.047 Uiso 1 1 calc R
C6 C 0.1909(3) 0.18649(19) -0.03433(10) 0.0489(4) Uani 1 1 d .
H6 H 0.1563 0.2054 -0.0843 0.059 Uiso 1 1 calc R
C7 C 0.3496(3) 0.16126(19) -0.02277(11) 0.0499(4) Uani 1 1 d .
H7 H 0.4216 0.1605 -0.0655 0.060 Uiso 1 1 calc R
C8 C 0.4043(3) 0.13695(19) 0.05109(11) 0.0483(4) Uani 1 1 d .
H8 H 0.5149 0.1220 0.0591 0.058 Uiso 1 1 calc R
C9 C 0.2968(2) 0.13451(17) 0.11319(10) 0.0401(4) Uani 1 1 d .
H9 H 0.3339 0.1176 0.1634 0.048 Uiso 1 1 calc R
C10 C 0.0225(2) 0.26554(15) 0.37158(9) 0.0310(3) Uani 1 1 d .
H10 H -0.0272 0.3407 0.3745 0.037 Uiso 1 1 calc R
C11 C -0.0445(2) 0.19087(16) 0.44023(9) 0.0362(3) Uani 1 1 d .
H11A H 0.0410 0.1496 0.4581 0.043 Uiso 1 1 calc R
H11B H -0.0566 0.2570 0.4884 0.043 Uiso 1 1 calc R
C12 C -0.3076(2) -0.01914(18) 0.45025(10) 0.0432(4) Uani 1 1 d .
H12A H -0.2304 -0.0716 0.4576 0.065 Uiso 1 1 calc R
H12B H -0.4310 -0.0850 0.4222 0.065 Uiso 1 1 calc R
H12C H -0.3162 0.0330 0.5041 0.065 Uiso 1 1 calc R
C13 C -0.2036(2) 0.01523(14) 0.31743(9) 0.0300(3) Uani 1 1 d .
C14 C 0.2312(2) 0.33566(15) 0.37860(9) 0.0321(3) Uani 1 1 d .
C15 C 0.3234(2) 0.47311(16) 0.37012(10) 0.0370(4) Uani 1 1 d .
C16 C 0.5154(2) 0.54181(18) 0.38287(11) 0.0468(4) Uani 1 1 d .
H16 H 0.5716 0.6363 0.3789 0.056 Uiso 1 1 calc R
C17 C 0.6219(2) 0.46968(19) 0.40133(11) 0.0493(4) Uani 1 1 d .
H17 H 0.7523 0.5140 0.4092 0.059 Uiso 1 1 calc R
C18 C 0.5371(2) 0.33176(18) 0.40827(10) 0.0443(4) Uani 1 1 d .
H18 H 0.6101 0.2819 0.4201 0.053 Uiso 1 1 calc R
C19 C 0.3454(2) 0.26661(17) 0.39784(9) 0.0374(4) Uani 1 1 d .
H19 H 0.2904 0.1733 0.4039 0.045 Uiso 1 1 calc R
C20 C -0.0985(2) -0.08927(15) 0.31633(9) 0.0323(3) Uani 1 1 d .
C21 C -0.2163(2) -0.22565(15) 0.25708(9) 0.0347(3) Uani 1 1 d .
C22 C -0.1947(3) -0.35231(17) 0.23253(11) 0.0455(4) Uani 1 1 d .
H22 H -0.0845 -0.3614 0.2509 0.055 Uiso 1 1 calc R
C23 C -0.3424(3) -0.46698(18) 0.17935(13) 0.0577(5) Uani 1 1 d .
H23 H -0.3280 -0.5532 0.1605 0.069 Uiso 1 1 calc R
C24 C -0.5066(3) -0.45866(18) 0.15374(12) 0.0564(5) Uani 1 1 d .
H24 H -0.6022 -0.5390 0.1184 0.068 Uiso 1 1 calc R
C25 C -0.5355(2) -0.33115(16) 0.17940(10) 0.0438(4) Uani 1 1 d .
C26 C -0.7000(3) -0.30747(19) 0.16250(12) 0.0513(4) Uani 1 1 d .
H26 H -0.8052 -0.3804 0.1278 0.062 Uiso 1 1 calc R
C27 C -0.7053(2) -0.17895(19) 0.19652(12) 0.0493(4) Uani 1 1 d .
H27 H -0.8163 -0.1660 0.1853 0.059 Uiso 1 1 calc R
C28 C -0.5510(2) -0.06406(17) 0.24802(10) 0.0401(4) Uani 1 1 d .
H28 H -0.5605 0.0226 0.2715 0.048 Uiso 1 1 calc R
C29 C -0.3879(2) -0.08111(15) 0.26314(9) 0.0325(3) Uani 1 1 d .
C30 C -0.3835(2) -0.21530(15) 0.22994(9) 0.0346(3) Uani 1 1 d .

loop_
_atom_site_aniso_label
_atom_site_aniso_U_11
_atom_site_aniso_U_22
_atom_site_aniso_U_33
_atom_site_aniso_U_23
_atom_site_aniso_U_13
_atom_site_aniso_U_12
O1 0.0371(6) 0.0445(6) 0.0318(5) 0.0154(5) 0.0056(5) 0.0206(5)
O2 0.0381(6) 0.0471(6) 0.0482(7) 0.0174(5) 0.0087(5) 0.0248(5)
O3 0.0875(12) 0.0386(7) 0.1164(13) 0.0149(8) 0.0106(10) 0.0258(8)
O4 0.0556(9) 0.0547(8) 0.0888(11) 0.0339(8) -0.0084(8) 0.0136(7)
O5 0.0402(7) 0.0461(6) 0.0476(7) 0.0135(5) -0.0010(6) 0.0221(5)
N1 0.0313(7) 0.0315(6) 0.0296(6) 0.0092(5) 0.0058(5) 0.0127(5)
N2 0.0310(7) 0.0386(7) 0.0310(6) 0.0109(5) 0.0082(6) 0.0134(5)
N3 0.0482(9) 0.0363(8) 0.0667(10) 0.0197(7) 0.0096(8) 0.0118(7)
C1 0.0314(8) 0.0309(7) 0.0346(8) 0.0106(6) 0.0040(7) 0.0112(6)
C2 0.0297(8) 0.0310(7) 0.0332(7) 0.0112(6) 0.0073(6) 0.0138(6)
C3 0.0287(7) 0.0284(7) 0.0314(7) 0.0074(6) 0.0016(6) 0.0091(6)
C4 0.0347(8) 0.0299(7) 0.0277(7) 0.0074(6) 0.0037(7) 0.0087(6)
C5 0.0407(9) 0.0426(9) 0.0321(8) 0.0103(7) 0.0030(7) 0.0132(7)
C6 0.0577(11) 0.0548(10) 0.0310(8) 0.0156(8) 0.0076(8) 0.0157(9)
C7 0.0510(11) 0.0578(10) 0.0387(9) 0.0137(8) 0.0176(9) 0.0160(9)
C8 0.0436(10) 0.0613(11) 0.0457(10) 0.0161(8) 0.0161(9) 0.0237(9)
C9 0.0403(9) 0.0469(9) 0.0340(8) 0.0118(7) 0.0065(7) 0.0173(7)
C10 0.0307(8) 0.0311(7) 0.0311(7) 0.0055(6) 0.0037(6) 0.0134(6)
C11 0.0365(8) 0.0401(8) 0.0298(8) 0.0072(6) 0.0051(7) 0.0135(7)
C12 0.0415(10) 0.0501(9) 0.0397(9) 0.0191(7) 0.0142(8) 0.0141(8)
C13 0.0292(7) 0.0322(7) 0.0310(7) 0.0111(6) 0.0053(6) 0.0130(6)
C14 0.0326(8) 0.0343(7) 0.0263(7) 0.0037(6) 0.0042(6) 0.0117(6)
C15 0.0373(9) 0.0360(8) 0.0358(8) 0.0076(6) 0.0060(7) 0.0130(7)
C16 0.0424(10) 0.0394(9) 0.0490(10) 0.0071(7) 0.0121(8) 0.0065(7)
C17 0.0309(9) 0.0571(10) 0.0482(10) 0.0040(8) 0.0082(8) 0.0086(8)
C18 0.0362(9) 0.0575(10) 0.0400(9) 0.0067(8) 0.0056(8) 0.0222(8)
C19 0.0376(9) 0.0397(8) 0.0360(8) 0.0091(7) 0.0066(7) 0.0163(7)
C20 0.0330(8) 0.0355(8) 0.0335(8) 0.0155(6) 0.0092(7) 0.0148(6)
C21 0.0389(9) 0.0323(7) 0.0353(8) 0.0139(6) 0.0106(7) 0.0128(6)
C22 0.0550(11) 0.0373(8) 0.0515(10) 0.0169(8) 0.0143(9) 0.0220(8)
C23 0.0740(14) 0.0324(9) 0.0637(12) 0.0086(8) 0.0115(11) 0.0193(9)
C24 0.0610(13) 0.0336(9) 0.0574(11) 0.0053(8) 0.0007(10) 0.0040(8)
C25 0.0437(10) 0.0373(8) 0.0410(9) 0.0125(7) 0.0033(8) 0.0047(7)
C26 0.0376(10) 0.0481(10) 0.0509(10) 0.0143(8) -0.0035(8) -0.0017(8)
C27 0.0307(9) 0.0566(11) 0.0576(11) 0.0226(9) 0.0022(8) 0.0102(8)
C28 0.0331(8) 0.0432(9) 0.0443(9) 0.0150(7) 0.0047(7) 0.0133(7)
C29 0.0302(8) 0.0351(7) 0.0336(8) 0.0147(6) 0.0064(7) 0.0109(6)
C30 0.0364(8) 0.0353(8) 0.0329(8) 0.0143(6) 0.0083(7) 0.0113(7)

loop_
_atom_type_symbol
_atom_type_description
_atom_type_scat_dispersion_real
_atom_type_scat_dispersion_imag
_atom_type_scat_source
C C 0.0033 0.0016 'International Tables Vol C Tables 4.2.6.8 and 6.1.1.4'
H H 0.0000 0.0000 'International Tables Vol C Tables 4.2.6.8 and 6.1.1.4'
N N 0.0061 0.0033 'International Tables Vol C Tables 4.2.6.8 and 6.1.1.4'
O O 0.0106 0.0060 'International Tables Vol C Tables 4.2.6.8 and 6.1.1.4'

loop_
_geom_angle_atom_site_label_1
_geom_angle_atom_site_label_2
_geom_angle_atom_site_label_3
_geom_angle
C1 O1 C3 105.45(11)
C3 N1 C2 107.04(11)
C11 N2 C12 113.75(12)
C11 N2 C13 107.21(10)
C12 N2 C13 115.03(12)
O3 N3 O4 123.62(17)
O3 N3 C15 118.38(17)
O4 N3 C15 117.98(14)
O2 C1 O1 121.57(13)
O2 C1 C2 131.63(13)
O1 C1 C2 106.78(11)
N1 C2 C1 103.47(11)
N1 C2 C13 113.25(11)
C1 C2 C13 113.47(12)
N1 C2 C10 113.26(12)
C1 C2 C10 109.60(11)
C13 C2 C10 104.03(11)
N1 C3 O1 117.15(12)
N1 C3 C4 126.89(13)
O1 C3 C4 115.91(12)
C5 C4 C9 119.97(13)
C5 C4 C3 121.84(14)
C9 C4 C3 118.18(13)
C4 C5 C6 119.34(16)
C4 C5 H5 120.3
C6 C5 H5 120.3
C7 C6 C5 120.21(16)
C7 C6 H6 119.9
C5 C6 H6 119.9
C6 C7 C8 120.42(15)
C6 C7 H7 119.8
C8 C7 H7 119.8
C9 C8 C7 120.03(17)
C9 C8 H8 120.0
C7 C8 H8 120.0
C8 C9 C4 120.00(16)
C8 C9 H9 120.0
C4 C9 H9 120.0
C14 C10 C11 114.73(12)
C14 C10 C2 114.60(11)
C11 C10 C2 104.53(11)
C14 C10 H10 107.5
C11 C10 H10 107.5
C2 C10 H10 107.5
N2 C11 C10 103.20(12)
N2 C11 H11A 111.1
C10 C11 H11A 111.1
N2 C11 H11B 111.1
C10 C11 H11B 111.1
H11A C11 H11B 109.1
N2 C12 H12A 109.5
N2 C12 H12B 109.5
H12A C12 H12B 109.5
N2 C12 H12C 109.5
H12A C12 H12C 109.5
H12B C12 H12C 109.5
N2 C13 C29 112.66(11)
N2 C13 C2 102.40(11)
C29 C13 C2 117.48(12)
N2 C13 C20 114.02(12)
C29 C13 C20 102.16(11)
C2 C13 C20 108.52(11)
C15 C14 C19 115.53(14)
C15 C14 C10 123.36(13)
C19 C14 C10 121.06(13)
C16 C15 C14 123.51(15)
C16 C15 N3 116.65(14)
C14 C15 N3 119.83(14)
C17 C16 C15 118.87(15)
C17 C16 H16 120.6
C15 C16 H16 120.6
C16 C17 C18 119.83(16)
C16 C17 H17 120.1
C18 C17 H17 120.1
C17 C18 C19 120.40(16)
C17 C18 H18 119.8
C19 C18 H18 119.8
C18 C19 C14 121.79(15)
C18 C19 H19 119.1
C14 C19 H19 119.1
O5 C20 C21 127.37(14)
O5 C20 C13 125.03(14)
C21 C20 C13 107.40(13)
C22 C21 C30 120.08(16)
C22 C21 C20 132.24(16)
C30 C21 C20 107.44(13)
C21 C22 C23 117.74(17)
C21 C22 H22 121.1
C23 C22 H22 121.1
C24 C23 C22 122.59(16)
C24 C23 H23 118.7
C22 C23 H23 118.7
C23 C24 C25 121.21(18)
C23 C24 H24 119.4
C25 C24 H24 119.4
C30 C25 C24 115.58(17)
C30 C25 C26 116.24(15)
C24 C25 C26 128.15(17)
C27 C26 C25 119.95(17)
C27 C26 H26 120.0
C25 C26 H26 120.0
C26 C27 C28 122.87(17)
C26 C27 H27 118.6
C28 C27 H27 118.6
C29 C28 C27 118.87(15)
C29 C28 H28 120.6
C27 C28 H28 120.6
C28 C29 C30 118.38(15)
C28 C29 C13 132.24(14)
C30 C29 C13 109.12(13)
C25 C30 C21 122.71(14)
C25 C30 C29 123.61(15)
C21 C30 C29 113.53(14)

loop_
_geom_bond_atom_site_label_1
_geom_bond_atom_site_label_2
_geom_bond_distance
O1 C1 1.3852(17)
O1 C3 1.3886(17)
O2 C1 1.1884(17)
O3 N3 1.219(2)
O4 N3 1.229(2)
O5 C20 1.2078(18)
N1 C3 1.2684(18)
N1 C2 1.4628(17)
N2 C11 1.457(2)
N2 C12 1.4600(18)
N2 C13 1.4624(18)
N3 C15 1.463(2)
C1 C2 1.525(2)
C2 C13 1.5719(18)
C2 C10 1.583(2)
C3 C4 1.4622(19)
C4 C5 1.388(2)
C4 C9 1.387(2)
C5 C6 1.393(2)
C5 H5 0.9400
C6 C7 1.371(3)
C6 H6 0.9400
C7 C8 1.379(3)
C7 H7 0.9400
C8 C9 1.379(2)
C8 H8 0.9400
C9 H9 0.9400
C10 C14 1.511(2)
C10 C11 1.533(2)
C10 H10 0.9900
C11 H11A 0.9800
C11 H11B 0.9800
C12 H12A 0.9700
C12 H12B 0.9700
C12 H12C 0.9700
C13 C29 1.513(2)
C13 C20 1.588(2)
C14 C15 1.393(2)
C14 C19 1.397(2)
C15 C16 1.385(2)
C16 C17 1.371(2)
C16 H16 0.9400
C17 C18 1.381(2)
C17 H17 0.9400
C18 C19 1.382(2)
C18 H18 0.9400
C19 H19 0.9400
C20 C21 1.476(2)
C21 C22 1.377(2)
C21 C30 1.404(2)
C22 C23 1.399(3)
C22 H22 0.9400
C23 C24 1.365(3)
C23 H23 0.9400
C24 C25 1.417(2)
C24 H24 0.9400
C25 C30 1.404(2)
C25 C26 1.418(3)
C26 C27 1.362(3)
C26 H26 0.9400
C27 C28 1.414(2)
C27 H27 0.9400
C28 C29 1.366(2)
C28 H28 0.9400
C29 C30 1.410(2)

loop_
_geom_hbond_atom_site_label_D
_geom_hbond_atom_site_label_H
_geom_hbond_atom_site_label_A
_geom_hbond_distance_DH
_geom_hbond_distance_HA
_geom_hbond_distance_DA
_geom_hbond_angle_DHA
_geom_hbond_site_symmetry_A
C10 H10 O4 0.99 2.33 2.8741(19) 113.9 .
C11 H11A O5 0.98 2.47 3.0487(19) 117.3 .
C19 H19 O5 0.94 2.42 3.274(2) 150.2 .
C22 H22 O4 0.94 2.54 3.390(2) 150.7 1_545
C28 H28 O2 0.94 2.54 3.0639(19) 115.1 .

loop_
_geom_torsion_atom_site_label_1
_geom_torsion_atom_site_label_2
_geom_torsion_atom_site_label_3
_geom_torsion_atom_site_label_4
_geom_torsion
C3 O1 C1 O2 177.35(14)
C3 O1 C1 C2 -1.14(14)
C3 N1 C2 C1 2.65(15)
C3 N1 C2 C13 125.92(13)
C3 N1 C2 C10 -115.93(13)
O2 C1 C2 N1 -179.09(16)
O1 C1 C2 N1 -0.82(14)
O2 C1 C2 C13 57.8(2)
O1 C1 C2 C13 -123.94(12)
O2 C1 C2 C10 -58.0(2)
O1 C1 C2 C10 120.27(12)
C2 N1 C3 O1 -3.80(17)
C2 N1 C3 C4 173.40(13)
C1 O1 C3 N1 3.25(16)
C1 O1 C3 C4 -174.27(12)
N1 C3 C4 C5 173.12(14)
O1 C3 C4 C5 -9.6(2)
N1 C3 C4 C9 -8.1(2)
O1 C3 C4 C9 169.17(12)
C9 C4 C5 C6 0.9(2)
C3 C4 C5 C6 179.73(14)
C4 C5 C6 C7 0.4(3)
C5 C6 C7 C8 -1.6(3)
C6 C7 C8 C9 1.6(3)
C7 C8 C9 C4 -0.2(3)
C5 C4 C9 C8 -1.0(2)
C3 C4 C9 C8 -179.85(14)
N1 C2 C10 C14 5.54(16)
C1 C2 C10 C14 -109.43(13)
C13 C2 C10 C14 128.92(12)
N1 C2 C10 C11 -120.89(12)
C1 C2 C10 C11 124.14(12)
C13 C2 C10 C11 2.49(14)
C12 N2 C11 C10 172.08(11)
C13 N2 C11 C10 43.75(14)
C14 C10 C11 N2 -153.03(11)
C2 C10 C11 N2 -26.68(14)
C11 N2 C13 C29 -168.73(11)
C12 N2 C13 C29 63.69(16)
C11 N2 C13 C2 -41.58(14)
C12 N2 C13 C2 -169.16(12)
C11 N2 C13 C20 75.43(14)
C12 N2 C13 C20 -52.16(16)
N1 C2 C13 N2 145.77(12)
C1 C2 C13 N2 -96.65(13)
C10 C2 C13 N2 22.39(13)
N1 C2 C13 C29 -90.23(15)
C1 C2 C13 C29 27.34(16)
C10 C2 C13 C29 146.38(12)
N1 C2 C13 C20 24.89(17)
C1 C2 C13 C20 142.46(12)
C10 C2 C13 C20 -98.50(12)
C11 C10 C14 C15 -133.41(14)
C2 C10 C14 C15 105.62(15)
C11 C10 C14 C19 43.83(18)
C2 C10 C14 C19 -77.14(17)
C19 C14 C15 C16 -2.6(2)
C10 C14 C15 C16 174.80(14)
C19 C14 C15 N3 176.10(13)
C10 C14 C15 N3 -6.5(2)
O3 N3 C15 C16 -44.5(2)
O4 N3 C15 C16 133.64(16)
O3 N3 C15 C14 136.73(16)
O4 N3 C15 C14 -45.1(2)
C14 C15 C16 C17 2.9(2)
N3 C15 C16 C17 -175.78(15)
C15 C16 C17 C18 -1.1(2)
C16 C17 C18 C19 -0.9(3)
C17 C18 C19 C14 1.2(2)
C15 C14 C19 C18 0.5(2)
C10 C14 C19 C18 -176.97(13)
N2 C13 C20 O5 -47.38(18)
C29 C13 C20 O5 -169.22(13)
C2 C13 C20 O5 66.03(17)
N2 C13 C20 C21 127.79(12)
C29 C13 C20 C21 5.95(13)
C2 C13 C20 C21 -118.81(12)
O5 C20 C21 C22 -4.3(3)
C13 C20 C21 C22 -179.36(15)
O5 C20 C21 C30 169.83(14)
C13 C20 C21 C30 -5.19(14)
C30 C21 C22 C23 1.1(2)
C20 C21 C22 C23 174.63(15)
C21 C22 C23 C24 -2.2(3)
C22 C23 C24 C25 0.7(3)
C23 C24 C25 C30 1.9(3)
C23 C24 C25 C26 -175.99(17)
C30 C25 C26 C27 -1.6(2)
C24 C25 C26 C27 176.24(17)
C25 C26 C27 C28 1.1(3)
C26 C27 C28 C29 1.4(2)
C27 C28 C29 C30 -3.1(2)
C27 C28 C29 C13 -176.53(14)
N2 C13 C29 C28 46.4(2)
C2 C13 C29 C28 -72.22(19)
C20 C13 C29 C28 169.20(15)
N2 C13 C29 C30 -127.44(12)
C2 C13 C29 C30 113.91(13)
C20 C13 C29 C30 -4.66(13)
C24 C25 C30 C21 -3.1(2)
C26 C25 C30 C21 175.10(14)
C24 C25 C30 C29 -178.31(14)
C26 C25 C30 C29 -0.2(2)
C22 C21 C30 C25 1.6(2)
C20 C21 C30 C25 -173.39(13)
C22 C21 C30 C29 177.31(13)
C20 C21 C30 C29 2.30(16)
C28 C29 C30 C25 2.6(2)
C13 C29 C30 C25 177.42(12)
C28 C29 C30 C21 -173.07(13)
C13 C29 C30 C21 1.78(16)
